data_7129103
loop_
_publ_author_name
'Tang, Shi'
'Ding, Shumin'
'Li, Dan'
'Li, Lianjie'
'Zhao, Haixia'
'Chai, Minxue'
'Wang, Jian'

_publ_section_title
;
 Palladium-catalysed imidoylative spirocyclization of
 3-(2-isocyanoethyl)indoles.
;
_journal_issue 81
_journal_name_full 'Chemical communications (Cambridge, England)'
_journal_page_first 10576
_journal_page_last 10579
_journal_paper_doi 10.1039/d1cc03240b
_journal_volume 57
_journal_year 2021
_chemical_formula_sum 'C29 H26 N2 O4'
_chemical_formula_weight 466.52
_space_group_crystal_system monoclinic
_space_group_IT_number 14
_space_group_name_Hall '-P 2yn'
_space_group_name_H-M_alt 'P 1 21/n 1'
_atom_sites_solution_hydrogens geom
_audit_creation_method SHELXL-2014/7
_audit_update_record
;
2021-08-15 deposited with the CCDC.	2021-09-14 downloaded from the CCDC.
;
_cell_angle_alpha 90
_cell_angle_beta 97.9810(10)
_cell_angle_gamma 90
_cell_formula_units_Z 4
_cell_length_a 11.3994(8)
_cell_length_b 10.3299(8)
_cell_length_c 20.9886(15)
_cell_measurement_reflns_used 9743
_cell_measurement_temperature 293(2)
_cell_measurement_theta_max 27.18
_cell_measurement_theta_min 2.67
_cell_volume 2447.6(3)
_computing_structure_refinement 'SHELXL-2014/7 (Sheldrick, 2014)'
_diffrn_ambient_temperature 293(2)
_diffrn_measured_fraction_theta_full 1.000
_diffrn_measured_fraction_theta_max 0.996
_diffrn_measurement_device_type 'Bruker APEX-II CCD'
_diffrn_radiation_type MoK\a
_diffrn_radiation_wavelength 0.71073
_diffrn_reflns_av_R_equivalents 0.0299
_diffrn_reflns_av_unetI/netI 0.0269
_diffrn_reflns_Laue_measured_fraction_full 1.000
_diffrn_reflns_Laue_measured_fraction_max 0.996
_diffrn_reflns_limit_h_max 14
_diffrn_reflns_limit_h_min -14
_diffrn_reflns_limit_k_max 13
_diffrn_reflns_limit_k_min -13
_diffrn_reflns_limit_l_max 27
_diffrn_reflns_limit_l_min -27
_diffrn_reflns_number 27225
_diffrn_reflns_point_group_measured_fraction_full 1.000
_diffrn_reflns_point_group_measured_fraction_max 0.996
_diffrn_reflns_theta_full 25.242
_diffrn_reflns_theta_max 27.489
_diffrn_reflns_theta_min 1.930
_exptl_absorpt_coefficient_mu 0.085
_exptl_crystal_colour colourless
_exptl_crystal_density_diffrn 1.266
_exptl_crystal_description block
_exptl_crystal_F_000 984
_exptl_crystal_size_max 0.210
_exptl_crystal_size_mid 0.200
_exptl_crystal_size_min 0.190
_refine_diff_density_max 0.724
_refine_diff_density_min -0.246
_refine_diff_density_rms 0.046
_refine_ls_extinction_method none
_refine_ls_goodness_of_fit_ref 1.069
_refine_ls_hydrogen_treatment constr
_refine_ls_matrix_type full
_refine_ls_number_parameters 318
_refine_ls_number_reflns 5597
_refine_ls_number_restraints 5
_refine_ls_restrained_S_all 1.068
_refine_ls_R_factor_all 0.0874
_refine_ls_R_factor_gt 0.0676
_refine_ls_shift/su_max 0.000
_refine_ls_shift/su_mean 0.000
_refine_ls_structure_factor_coef Fsqd
_refine_ls_weighting_details 'w=1/[\s^2^(Fo^2^)+(0.0918P)^2^+1.2219P] where P=(Fo^2^+2Fc^2^)/3'
_refine_ls_weighting_scheme calc
_refine_ls_wR_factor_gt 0.1863
_refine_ls_wR_factor_ref 0.2006
_reflns_Friedel_coverage 0.000
_reflns_number_gt 4129
_reflns_number_total 5597
_reflns_threshold_expression 'I > 2\s(I)'
_cod_data_source_file d1cc03240b2.cif
_cod_data_source_block 210803a_0m_a
_cod_original_sg_symbol_H-M 'P 21/n'
_cod_database_code 7129103
_shelx_shelxl_version_number 2014/7
_shelx_space_group_comment
;
The symmetry employed for this shelxl refinement is uniquely defined
by the following loop, which should always be used as a source of
symmetry information in preference to the above space-group names.
They are only intended as comments.
;
_shelx_estimated_absorpt_t_min 0.982
_shelx_estimated_absorpt_t_max 0.984

loop_
_space_group_symop_operation_xyz
'x, y, z'
'-x+1/2, y+1/2, -z+1/2'
'-x, -y, -z'
'x-1/2, -y-1/2, z-1/2'

loop_
_atom_site_label
_atom_site_type_symbol
_atom_site_fract_x
_atom_site_fract_y
_atom_site_fract_z
_atom_site_U_iso_or_equiv
_atom_site_adp_type
_atom_site_occupancy
_atom_site_site_symmetry_order
_atom_site_calc_flag
_atom_site_refinement_flags_posn
_atom_site_refinement_flags_adp
_atom_site_refinement_flags_occupancy
_atom_site_disorder_assembly
_atom_site_disorder_group
C1 C 0.1404(2) 0.7548(2) 0.57917(12) 0.0540(6) Uani 1 1 d . . . . .
H1 H 0.1121 0.8068 0.6099 0.065 Uiso 1 1 calc R U . . .
C2 C 0.0626(2) 0.6956(3) 0.53343(13) 0.0640(7) Uani 1 1 d . . . . .
H2 H -0.0183 0.7081 0.5332 0.077 Uiso 1 1 calc R U . . .
C3 C 0.1005(2) 0.6190(3) 0.48846(13) 0.0639(7) Uani 1 1 d . . . . .
H3 H 0.0455 0.5806 0.4573 0.077 Uiso 1 1 calc R U . . .
C4 C 0.2169(2) 0.5975(2) 0.48814(12) 0.0581(6) Uani 1 1 d . . . . .
H4 H 0.2411 0.5425 0.4574 0.070 Uiso 1 1 calc R U . . .
C5 C 0.3010(2) 0.6559(2) 0.53281(12) 0.0558(6) Uani 1 1 d . . . . .
H5 H 0.3812 0.6415 0.5317 0.067 Uiso 1 1 calc R U . . .
C6 C 0.2633(2) 0.7387(2) 0.58070(11) 0.0503(5) Uani 1 1 d . U . . .
C7 C 0.34787(19) 0.8036(2) 0.63051(11) 0.0462(4) Uani 1 1 d . U . . .
C8 C 0.4124(2) 0.9146(2) 0.71647(11) 0.0540(5) Uani 1 1 d . U . . .
C9 C 0.4092(2) 0.9849(3) 0.77152(12) 0.0608(6) Uani 1 1 d . . . . .
H9 H 0.3374 1.0076 0.7848 0.073 Uiso 1 1 calc R U . . .
C10 C 0.5167(3) 1.0216(2) 0.80716(12) 0.0660(7) Uani 1 1 d . . . . .
H10 H 0.5177 1.0694 0.8448 0.079 Uiso 1 1 calc R U . . .
C11 C 0.6237(2) 0.9852(3) 0.78547(13) 0.0639(7) Uani 1 1 d . . . . .
H11 H 0.6958 1.0107 0.8082 0.077 Uiso 1 1 calc R U . . .
C12 C 0.6210(2) 0.9107(2) 0.72957(12) 0.0576(6) Uani 1 1 d . . . . .
H12 H 0.6911 0.8840 0.7156 0.069 Uiso 1 1 calc R U . . .
C13 C 0.5149(2) 0.8781(2) 0.69610(11) 0.0498(5) Uani 1 1 d . . . . .
C14 C 0.48212(19) 0.8032(2) 0.63277(11) 0.0458(5) Uani 1 1 d . . . . .
C15 C 0.52233(19) 0.8703(2) 0.57297(10) 0.0440(5) Uani 1 1 d . . . . .
H15A H 0.4601 0.8674 0.5364 0.053 Uiso 1 1 calc R U . . .
H15B H 0.5441 0.9598 0.5822 0.053 Uiso 1 1 calc R U . . .
C16 C 0.63078(18) 0.78981(19) 0.56001(9) 0.0403(4) Uani 1 1 d . . . . .
C17 C 0.54410(17) 0.67069(19) 0.63013(9) 0.0396(4) Uani 1 1 d . . . . .
C18 C 0.51957(17) 0.55900(19) 0.67030(9) 0.0390(4) Uani 1 1 d . . . . .
C19 C 0.4512(2) 0.5728(2) 0.71992(12) 0.0550(6) Uani 1 1 d . . . . .
H19 H 0.4192 0.6531 0.7276 0.066 Uiso 1 1 calc R U . . .
C20 C 0.4304(2) 0.4679(3) 0.75791(12) 0.0592(6) Uani 1 1 d . . . . .
H20 H 0.3840 0.4777 0.7907 0.071 Uiso 1 1 calc R U . . .
C21 C 0.4783(2) 0.3496(2) 0.74713(12) 0.0587(6) Uani 1 1 d . . . . .
H21 H 0.4655 0.2795 0.7731 0.070 Uiso 1 1 calc R U . . .
C22 C 0.5451(2) 0.3343(2) 0.69816(13) 0.0617(6) Uani 1 1 d . . . . .
H22 H 0.5770 0.2536 0.6908 0.074 Uiso 1 1 calc R U . . .
C23 C 0.5654(2) 0.4385(2) 0.65963(11) 0.0493(5) Uani 1 1 d . . . . .
H23 H 0.6103 0.4272 0.6263 0.059 Uiso 1 1 calc R U . . .
C24 C 0.6293(2) 0.7637(2) 0.48791(11) 0.0485(5) Uani 1 1 d . . . . .
C25 C 0.7474(3) 0.6893(3) 0.40950(12) 0.0685(7) Uani 1 1 d . . . . .
H25A H 0.8019 0.6172 0.4093 0.082 Uiso 1 1 calc R U . . .
H25B H 0.6715 0.6629 0.3864 0.082 Uiso 1 1 calc R U . . .
C26 C 0.7923(5) 0.7998(4) 0.37725(19) 0.1188(16) Uani 1 1 d . . . . .
H26A H 0.7365 0.8698 0.3757 0.178 Uiso 1 1 calc R U . . .
H26B H 0.8031 0.7758 0.3343 0.178 Uiso 1 1 calc R U . . .
H26C H 0.8667 0.8268 0.4005 0.178 Uiso 1 1 calc R U . . .
C27 C 0.74797(19) 0.8558(2) 0.58530(10) 0.0446(5) Uani 1 1 d . . . . .
C28 C 0.8518(3) 1.0551(3) 0.58020(16) 0.0760(8) Uani 1 1 d . . . . .
H28A H 0.8711 1.1080 0.5449 0.091 Uiso 1 1 calc R U . . .
H28B H 0.9206 1.0026 0.5954 0.091 Uiso 1 1 calc R U . . .
C29 C 0.8240(4) 1.1401(4) 0.63300(18) 0.0963(11) Uani 1 1 d . . . . .
H29A H 0.7541 1.1897 0.6185 0.144 Uiso 1 1 calc R U . . .
H29B H 0.8892 1.1977 0.6455 0.144 Uiso 1 1 calc R U . . .
H29C H 0.8105 1.0880 0.6692 0.144 Uiso 1 1 calc R U . . .
N1 N 0.30806(17) 0.8674(2) 0.67454(10) 0.0552(5) Uani 1 1 d . U . . .
N2 N 0.62390(15) 0.66553(16) 0.59320(8) 0.0406(4) Uani 1 1 d . . . . .
O1 O 0.54512(19) 0.7798(3) 0.44833(10) 0.0901(7) Uani 1 1 d . . . . .
O2 O 0.73353(15) 0.7214(2) 0.47563(8) 0.0635(5) Uani 1 1 d . . . . .
O3 O 0.82304(16) 0.81214(18) 0.62419(10) 0.0699(5) Uani 1 1 d . . . . .
O4 O 0.75254(16) 0.97109(17) 0.55731(9) 0.0653(5) Uani 1 1 d . . . . .

loop_
_atom_site_aniso_label
_atom_site_aniso_U_11
_atom_site_aniso_U_22
_atom_site_aniso_U_33
_atom_site_aniso_U_23
_atom_site_aniso_U_13
_atom_site_aniso_U_12
C1 0.0513(13) 0.0622(14) 0.0511(12) 0.0009(11) 0.0166(10) 0.0067(11)
C2 0.0490(13) 0.0793(18) 0.0638(15) 0.0069(14) 0.0081(11) -0.0134(12)
C3 0.0632(16) 0.0638(16) 0.0646(15) 0.0036(13) 0.0084(13) -0.0175(12)
C4 0.0723(16) 0.0512(13) 0.0513(13) -0.0073(11) 0.0101(11) -0.0073(12)
C5 0.0455(12) 0.0577(14) 0.0663(15) 0.0068(12) 0.0152(11) 0.0037(10)
C6 0.0562(12) 0.0440(11) 0.0502(10) 0.0106(7) 0.0060(8) -0.0039(9)
C7 0.0472(11) 0.0439(11) 0.0490(10) 0.0016(7) 0.0120(7) 0.0048(8)
C8 0.0697(12) 0.0437(12) 0.0489(10) 0.0012(8) 0.0100(9) 0.0048(10)
C9 0.0668(15) 0.0591(15) 0.0583(14) -0.0012(12) 0.0155(12) 0.0145(12)
C10 0.107(2) 0.0465(13) 0.0428(12) -0.0084(10) 0.0030(13) 0.0086(13)
C11 0.0668(16) 0.0598(15) 0.0598(15) 0.0045(12) -0.0097(12) -0.0072(12)
C12 0.0626(15) 0.0565(14) 0.0550(13) 0.0044(11) 0.0128(11) 0.0031(11)
C13 0.0613(14) 0.0413(11) 0.0467(12) 0.0052(9) 0.0073(10) 0.0005(10)
C14 0.0476(11) 0.0428(11) 0.0497(12) 0.0061(9) 0.0161(9) 0.0062(9)
C15 0.0461(11) 0.0408(11) 0.0469(11) 0.0092(9) 0.0132(9) 0.0052(9)
C16 0.0434(10) 0.0394(10) 0.0405(10) 0.0038(8) 0.0147(8) -0.0011(8)
C17 0.0381(10) 0.0397(10) 0.0427(10) 0.0049(8) 0.0122(8) 0.0045(8)
C18 0.0348(9) 0.0411(10) 0.0420(10) 0.0064(8) 0.0083(8) 0.0007(8)
C19 0.0608(14) 0.0488(12) 0.0610(14) 0.0133(11) 0.0281(11) 0.0098(10)
C20 0.0660(15) 0.0623(15) 0.0538(13) 0.0165(11) 0.0240(11) -0.0006(12)
C21 0.0706(15) 0.0480(13) 0.0577(14) 0.0188(11) 0.0095(12) -0.0082(11)
C22 0.0750(16) 0.0397(12) 0.0726(16) 0.0076(11) 0.0176(13) 0.0039(11)
C23 0.0526(12) 0.0439(11) 0.0543(12) 0.0018(10) 0.0181(10) 0.0011(9)
C24 0.0496(12) 0.0529(13) 0.0448(12) 0.0008(10) 0.0129(10) -0.0049(10)
C25 0.0721(17) 0.0860(19) 0.0528(14) -0.0066(13) 0.0279(13) 0.0001(14)
C26 0.184(4) 0.100(3) 0.086(2) 0.015(2) 0.066(3) -0.018(3)
C27 0.0456(11) 0.0464(11) 0.0443(11) 0.0016(9) 0.0157(9) -0.0036(9)
C28 0.0756(18) 0.0608(16) 0.094(2) 0.0024(15) 0.0199(16) -0.0299(14)
C29 0.121(3) 0.073(2) 0.096(2) -0.0065(18) 0.019(2) -0.020(2)
N1 0.0518(9) 0.0578(12) 0.0585(10) -0.0038(7) 0.0159(7) 0.0115(8)
N2 0.0411(9) 0.0374(9) 0.0458(9) 0.0035(7) 0.0154(7) 0.0006(7)
O1 0.0738(13) 0.140(2) 0.0544(11) -0.0201(12) 0.0024(10) 0.0228(13)
O2 0.0568(10) 0.0882(13) 0.0498(9) -0.0075(9) 0.0222(8) 0.0022(9)
O3 0.0574(10) 0.0670(11) 0.0807(13) 0.0148(10) -0.0065(9) -0.0084(9)
O4 0.0665(11) 0.0537(10) 0.0750(12) 0.0144(9) 0.0076(9) -0.0177(8)

loop_
_atom_type_symbol
_atom_type_description
_atom_type_scat_dispersion_real
_atom_type_scat_dispersion_imag
_atom_type_scat_source
C C 0.0033 0.0016 'International Tables Vol C Tables 4.2.6.8 and 6.1.1.4'
H H 0.0000 0.0000 'International Tables Vol C Tables 4.2.6.8 and 6.1.1.4'
N N 0.0061 0.0033 'International Tables Vol C Tables 4.2.6.8 and 6.1.1.4'
O O 0.0106 0.0060 'International Tables Vol C Tables 4.2.6.8 and 6.1.1.4'

loop_
_geom_angle_atom_site_label_1
_geom_angle_atom_site_label_2
_geom_angle_atom_site_label_3
_geom_angle
_geom_angle_site_symmetry_1
_geom_angle_site_symmetry_3
_geom_angle_publ_flag
C2 C1 C6 120.9(2) . . ?
C2 C1 H1 119.6 . . ?
C6 C1 H1 119.6 . . ?
C3 C2 C1 121.2(2) . . ?
C3 C2 H2 119.4 . . ?
C1 C2 H2 119.4 . . ?
C4 C3 C2 120.8(3) . . ?
C4 C3 H3 119.6 . . ?
C2 C3 H3 119.6 . . ?
C3 C4 C5 121.0(2) . . ?
C3 C4 H4 119.5 . . ?
C5 C4 H4 119.5 . . ?
C4 C5 C6 119.3(2) . . ?
C4 C5 H5 120.3 . . ?
C6 C5 H5 120.3 . . ?
C1 C6 C5 116.7(2) . . ?
C1 C6 C7 120.8(2) . . ?
C5 C6 C7 122.5(2) . . ?
N1 C7 C6 119.1(2) . . ?
N1 C7 C14 115.9(2) . . ?
C6 C7 C14 124.99(19) . . ?
C13 C8 C9 122.7(2) . . ?
C13 C8 N1 112.5(2) . . ?
C9 C8 N1 124.8(2) . . ?
C8 C9 C10 118.1(2) . . ?
C8 C9 H9 120.9 . . ?
C10 C9 H9 120.9 . . ?
C9 C10 C11 119.3(2) . . ?
C9 C10 H10 120.4 . . ?
C11 C10 H10 120.4 . . ?
C12 C11 C10 119.8(2) . . ?
C12 C11 H11 120.1 . . ?
C10 C11 H11 120.1 . . ?
C13 C12 C11 119.0(2) . . ?
C13 C12 H12 120.5 . . ?
C11 C12 H12 120.5 . . ?
C8 C13 C12 121.0(2) . . ?
C8 C13 C14 107.3(2) . . ?
C12 C13 C14 131.7(2) . . ?
C7 C14 C13 98.50(17) . . ?
C7 C14 C17 117.58(18) . . ?
C13 C14 C17 114.77(18) . . ?
C7 C14 C15 112.36(18) . . ?
C13 C14 C15 114.19(18) . . ?
C17 C14 C15 100.24(16) . . ?
C16 C15 C14 103.59(16) . . ?
C16 C15 H15A 111.0 . . ?
C14 C15 H15A 111.0 . . ?
C16 C15 H15B 111.0 . . ?
C14 C15 H15B 111.0 . . ?
H15A C15 H15B 109.0 . . ?
N2 C16 C27 109.09(17) . . ?
N2 C16 C24 108.67(17) . . ?
C27 C16 C24 108.07(16) . . ?
N2 C16 C15 106.87(15) . . ?
C27 C16 C15 112.41(17) . . ?
C24 C16 C15 111.65(17) . . ?
N2 C17 C18 121.41(18) . . ?
N2 C17 C14 115.28(17) . . ?
C18 C17 C14 123.19(16) . . ?
C23 C18 C19 118.51(19) . . ?
C23 C18 C17 120.37(18) . . ?
C19 C18 C17 121.12(19) . . ?
C20 C19 C18 120.6(2) . . ?
C20 C19 H19 119.7 . . ?
C18 C19 H19 119.7 . . ?
C21 C20 C19 119.9(2) . . ?
C21 C20 H20 120.0 . . ?
C19 C20 H20 120.0 . . ?
C20 C21 C22 120.2(2) . . ?
C20 C21 H21 119.9 . . ?
C22 C21 H21 119.9 . . ?
C21 C22 C23 120.2(2) . . ?
C21 C22 H22 119.9 . . ?
C23 C22 H22 119.9 . . ?
C18 C23 C22 120.6(2) . . ?
C18 C23 H23 119.7 . . ?
C22 C23 H23 119.7 . . ?
O1 C24 O2 124.6(2) . . ?
O1 C24 C16 124.1(2) . . ?
O2 C24 C16 111.27(19) . . ?
C26 C25 O2 110.8(3) . . ?
C26 C25 H25A 109.5 . . ?
O2 C25 H25A 109.5 . . ?
C26 C25 H25B 109.5 . . ?
O2 C25 H25B 109.5 . . ?
H25A C25 H25B 108.1 . . ?
C25 C26 H26A 109.5 . . ?
C25 C26 H26B 109.5 . . ?
H26A C26 H26B 109.5 . . ?
C25 C26 H26C 109.5 . . ?
H26A C26 H26C 109.5 . . ?
H26B C26 H26C 109.5 . . ?
O3 C27 O4 125.1(2) . . ?
O3 C27 C16 125.6(2) . . ?
O4 C27 C16 109.36(18) . . ?
O4 C28 C29 111.3(3) . . ?
O4 C28 H28A 109.4 . . ?
C29 C28 H28A 109.4 . . ?
O4 C28 H28B 109.4 . . ?
C29 C28 H28B 109.4 . . ?
H28A C28 H28B 108.0 . . ?
C28 C29 H29A 109.5 . . ?
C28 C29 H29B 109.5 . . ?
H29A C29 H29B 109.5 . . ?
C28 C29 H29C 109.5 . . ?
H29A C29 H29C 109.5 . . ?
H29B C29 H29C 109.5 . . ?
C7 N1 C8 105.56(19) . . ?
C17 N2 C16 109.96(16) . . ?
C24 O2 C25 118.7(2) . . ?
C27 O4 C28 117.6(2) . . ?

loop_
_geom_bond_atom_site_label_1
_geom_bond_atom_site_label_2
_geom_bond_distance
_geom_bond_site_symmetry_2
_geom_bond_publ_flag
C1 C2 1.359(4) . ?
C1 C6 1.406(3) . ?
C1 H1 0.9300 . ?
C2 C3 1.348(4) . ?
C2 H2 0.9300 . ?
C3 C4 1.346(4) . ?
C3 H3 0.9300 . ?
C4 C5 1.383(4) . ?
C4 H4 0.9300 . ?
C5 C6 1.431(3) . ?
C5 H5 0.9300 . ?
C6 C7 1.480(3) . ?
C7 N1 1.269(3) . ?
C7 C14 1.525(3) . ?
C8 C13 1.352(3) . ?
C8 C9 1.370(3) . ?
C8 N1 1.461(3) . ?
C9 C10 1.397(4) . ?
C9 H9 0.9300 . ?
C10 C11 1.411(4) . ?
C10 H10 0.9300 . ?
C11 C12 1.400(4) . ?
C11 H11 0.9300 . ?
C12 C13 1.355(3) . ?
C12 H12 0.9300 . ?
C13 C14 1.538(3) . ?
C14 C17 1.545(3) . ?
C14 C15 1.557(3) . ?
C15 C16 1.545(3) . ?
C15 H15A 0.9700 . ?
C15 H15B 0.9700 . ?
C16 N2 1.468(2) . ?
C16 C27 1.528(3) . ?
C16 C24 1.535(3) . ?
C17 N2 1.275(2) . ?
C17 C18 1.478(3) . ?
C18 C23 1.380(3) . ?
C18 C19 1.392(3) . ?
C19 C20 1.385(3) . ?
C19 H19 0.9300 . ?
C20 C21 1.370(4) . ?
C20 H20 0.9300 . ?
C21 C22 1.371(4) . ?
C21 H21 0.9300 . ?
C22 C23 1.385(3) . ?
C22 H22 0.9300 . ?
C23 H23 0.9300 . ?
C24 O1 1.191(3) . ?
C24 O2 1.324(3) . ?
C25 C26 1.456(4) . ?
C25 O2 1.457(3) . ?
C25 H25A 0.9700 . ?
C25 H25B 0.9700 . ?
C26 H26A 0.9600 . ?
C26 H26B 0.9600 . ?
C26 H26C 0.9600 . ?
C27 O3 1.187(3) . ?
C27 O4 1.332(3) . ?
C28 O4 1.454(3) . ?
C28 C29 1.483(5) . ?
C28 H28A 0.9700 . ?
C28 H28B 0.9700 . ?
C29 H29A 0.9600 . ?
C29 H29B 0.9600 . ?
C29 H29C 0.9600 . ?
